data_4025132
loop_
_publ_author_name
'Soyeong Kang'
'Hyeon-Kyu Lee'

_publ_section_title
;
 Highly Efficient, Enantioselective Syntheses of (S)-(+)- and
 (R)-(-)-Dapoxetine Starting with 3-Phenyl-1-propanol
;
_journal_name_full 'Journal of Organic Chemistry'
_journal_page_first 237
_journal_page_last 240
_journal_paper_doi 10.1021/jo902176s
_journal_volume 75
_journal_year 2010
_chemical_formula_sum 'C9 H11 N O3 S'
_chemical_formula_weight 213.25
_chemical_name_systematic
; 
 ? 
;
_space_group_IT_number 1
_symmetry_cell_setting triclinic
_symmetry_space_group_name_Hall 'P 1'
_symmetry_space_group_name_H-M 'P 1'
_atom_sites_solution_hydrogens geom
_atom_sites_solution_primary direct
_atom_sites_solution_secondary difmap
_audit_creation_method SHELXL-97
_cell_angle_alpha 107.7300(10)
_cell_angle_beta 103.1540(10)
_cell_angle_gamma 107.3550(10)
_cell_formula_units_Z 2
_cell_length_a 5.89850(10)
_cell_length_b 9.6146(2)
_cell_length_c 10.1578(2)
_cell_measurement_reflns_used 4239
_cell_measurement_temperature 296(2)
_cell_measurement_theta_max 27.05
_cell_measurement_theta_min 2.25
_cell_volume 490.554(18)
_computing_cell_refinement 'Bruker SAINT'
_computing_data_collection 'Bruker APEX2'
_computing_data_reduction 'Bruker SAINT'
_computing_molecular_graphics 'Bruker SHELXTL'
_computing_publication_material 'Bruker SHELXTL'
_computing_structure_refinement 'SHELXL-97 (Sheldrick, 1997)'
_computing_structure_solution 'SHELXS-97 (Sheldrick, 1990)'
_diffrn_ambient_temperature 296(2)
_diffrn_measured_fraction_theta_full 0.967
_diffrn_measured_fraction_theta_max 0.967
_diffrn_measurement_device_type 'Bruker APEX-II CCD'
_diffrn_measurement_method '\f and \w scans'
_diffrn_radiation_monochromator graphite
_diffrn_radiation_source 'fine-focus sealed tube'
_diffrn_radiation_type MoK\a
_diffrn_radiation_wavelength 0.71073
_diffrn_reflns_av_R_equivalents 0.0237
_diffrn_reflns_av_sigmaI/netI 0.0323
_diffrn_reflns_limit_h_max 7
_diffrn_reflns_limit_h_min -7
_diffrn_reflns_limit_k_max 12
_diffrn_reflns_limit_k_min -12
_diffrn_reflns_limit_l_max 13
_diffrn_reflns_limit_l_min -13
_diffrn_reflns_number 8143
_diffrn_reflns_theta_full 28.35
_diffrn_reflns_theta_max 28.35
_diffrn_reflns_theta_min 2.25
_diffrn_standards_number 0
_exptl_absorpt_coefficient_mu 0.310
_exptl_absorpt_correction_T_max 0.9609
_exptl_absorpt_correction_T_min 0.9183
_exptl_absorpt_correction_type multi-scan
_exptl_absorpt_process_details 'Bruker SADABS'
_exptl_crystal_colour silver
_exptl_crystal_density_diffrn 1.444
_exptl_crystal_density_meas ?
_exptl_crystal_density_method 'not measured'
_exptl_crystal_description block
_exptl_crystal_F_000 224
_exptl_crystal_size_max 0.28
_exptl_crystal_size_mid 0.22
_exptl_crystal_size_min 0.13
_refine_diff_density_max 0.252
_refine_diff_density_min -0.302
_refine_diff_density_rms 0.046
_refine_ls_abs_structure_details 'Flack H D (1983), Acta Cryst. A39, 876-881'
_refine_ls_abs_structure_Flack 0.02(6)
_refine_ls_extinction_coef 0.006(4)
_refine_ls_extinction_expression Fc^*^=kFc[1+0.001xFc^2^\l^3^/sin(2\q)]^-1/4^
_refine_ls_extinction_method SHELXL
_refine_ls_goodness_of_fit_ref 1.068
_refine_ls_hydrogen_treatment refxyz
_refine_ls_matrix_type full
_refine_ls_number_parameters 254
_refine_ls_number_reflns 3944
_refine_ls_number_restraints 3
_refine_ls_restrained_S_all 1.068
_refine_ls_R_factor_all 0.0498
_refine_ls_R_factor_gt 0.0385
_refine_ls_shift/su_max 0.001
_refine_ls_shift/su_mean 0.000
_refine_ls_structure_factor_coef Fsqd
_refine_ls_weighting_details 'calc w=1/[\s^2^(Fo^2^)+(0.0554P)^2^+0.0000P] where P=(Fo^2^+2Fc^2^)/3'
_refine_ls_weighting_scheme calc
_refine_ls_wR_factor_gt 0.0904
_refine_ls_wR_factor_ref 0.0965
_reflns_number_gt 3269
_reflns_number_total 3944
_reflns_threshold_expression >2sigma(I)
_cod_data_source_file jo902176s_si_001.cif
_cod_data_source_block 20090601a_0m
_cod_depositor_comments
;
The following automatic conversions were performed:

'_symmetry_cell_setting' value 'Triclinic' changed to 'triclinic'
according to the built-in table from CIF Core dictionary named
'cif_core.dic' version 2.4.1 from 2010-06-29.

Automatic conversion script
Id: cif_fix_values 1646 2011-03-28 12:23:43Z adriana 

The following automatic conversions were performed:

'_exptl_crystal_density_meas' value 'none' was changed to '?' - the
value is perceived as not measured.

Automatic conversion script
Id: cif_fix_values 3008 2015-01-20 13:52:24Z robertas 
;
_cod_original_cell_volume 490.553(16)
_cod_database_code 4025132

loop_
_symmetry_equiv_pos_as_xyz
'x, y, z'

loop_
_atom_site_label
_atom_site_type_symbol
_atom_site_fract_x
_atom_site_fract_y
_atom_site_fract_z
_atom_site_U_iso_or_equiv
_atom_site_adp_type
_atom_site_occupancy
_atom_site_symmetry_multiplicity
_atom_site_calc_flag
_atom_site_refinement_flags
_atom_site_disorder_assembly
_atom_site_disorder_group
S1 S 0.92638(11) 0.25020(7) 0.57896(6) 0.04816(19) Uani 1 1 d . . .
O2 O 1.1768(4) 0.3106(3) 0.5484(2) 0.0551(5) Uani 1 1 d . . .
C3 C 1.3813(6) 0.4524(4) 0.6750(3) 0.0533(8) Uani 1 1 d . . .
H3A H 1.3255 0.5392 0.6986 0.064 Uiso 1 1 calc R . .
H3B H 1.5307 0.4861 0.6488 0.064 Uiso 1 1 calc R . .
C4 C 1.4461(5) 0.4118(4) 0.8079(3) 0.0536(7) Uani 1 1 d . . .
H4A H 1.5101 0.3287 0.7852 0.064 Uiso 1 1 calc R . .
H4B H 1.5791 0.5048 0.8900 0.064 Uiso 1 1 calc R . .
C5 C 1.2187(5) 0.3565(3) 0.8523(3) 0.0429(6) Uani 1 1 d . . .
H5A H 1.1607 0.4435 0.8763 0.052 Uiso 1 1 calc R . .
N6 N 1.0077(4) 0.2179(3) 0.7260(2) 0.0452(6) Uani 1 1 d . . .
H6A H 0.9355 0.1286 0.7310 0.054 Uiso 1 1 calc R . .
O7 O 0.8400(4) 0.3747(3) 0.6121(2) 0.0651(6) Uani 1 1 d . . .
O8 O 0.7696(4) 0.1036(3) 0.4573(2) 0.0710(6) Uani 1 1 d . . .
C9 C 1.2684(5) 0.3147(3) 0.9868(3) 0.0429(7) Uani 1 1 d . . .
C10 C 1.1535(7) 0.3566(4) 1.0863(3) 0.0574(8) Uani 1 1 d . . .
H10A H 1.0454 0.4077 1.0697 0.069 Uiso 1 1 calc R . .
C11 C 1.1956(7) 0.3241(5) 1.2124(4) 0.0684(10) Uani 1 1 d . . .
H11A H 1.1149 0.3517 1.2788 0.082 Uiso 1 1 calc R . .
C12 C 1.3578(7) 0.2506(4) 1.2368(4) 0.0628(9) Uani 1 1 d . . .
H12A H 1.3909 0.2309 1.3217 0.075 Uiso 1 1 calc R . .
C13 C 1.4695(7) 0.2069(4) 1.1389(4) 0.0653(9) Uani 1 1 d . . .
H13A H 1.5759 0.1548 1.1556 0.078 Uiso 1 1 calc R . .
C14 C 1.4273(6) 0.2391(4) 1.0126(3) 0.0542(8) Uani 1 1 d . . .
H14A H 1.5066 0.2094 0.9459 0.065 Uiso 1 1 calc R . .
S21 S 0.31898(11) -0.14464(7) 0.56928(7) 0.0495(2) Uani 1 1 d . . .
O22 O 0.1320(4) -0.3118(3) 0.5377(2) 0.0619(6) Uani 1 1 d . . .
C23 C -0.1364(7) -0.3511(4) 0.4560(4) 0.0664(10) Uani 1 1 d . . .
H23A H -0.1943 -0.2763 0.5116 0.080 Uiso 1 1 calc R . .
H23B H -0.2413 -0.4571 0.4427 0.080 Uiso 1 1 calc R . .
C24 C -0.1595(6) -0.3434(4) 0.3068(3) 0.0559(8) Uani 1 1 d . . .
H24A H -0.3341 -0.3646 0.2551 0.067 Uiso 1 1 calc R . .
H24B H -0.1166 -0.4257 0.2486 0.067 Uiso 1 1 calc R . .
C25 C 0.0116(5) -0.1831(3) 0.3195(3) 0.0425(6) Uani 1 1 d . . .
H25A H -0.0369 -0.1006 0.3744 0.051 Uiso 1 1 calc R . .
N26 N 0.2759(4) -0.1519(3) 0.4034(2) 0.0477(6) Uani 1 1 d . . .
H26A H 0.3953 -0.1388 0.3673 0.057 Uiso 1 1 calc R . .
O27 O 0.5644(5) -0.1361(3) 0.6307(3) 0.0785(7) Uani 1 1 d . . .
O28 O 0.2435(5) -0.0319(3) 0.6519(2) 0.0670(6) Uani 1 1 d . . .
C29 C -0.0044(5) -0.1784(3) 0.1705(3) 0.0411(6) Uani 1 1 d . . .
C30 C 0.1337(6) -0.2343(4) 0.0903(3) 0.0490(7) Uani 1 1 d . . .
H30A H 0.2449 -0.2747 0.1293 0.059 Uiso 1 1 calc R . .
C31 C 0.1082(7) -0.2307(4) -0.0470(3) 0.0581(8) Uani 1 1 d . . .
H31A H 0.2024 -0.2685 -0.0998 0.070 Uiso 1 1 calc R . .
C32 C -0.0563(6) -0.1715(4) -0.1063(3) 0.0567(8) Uani 1 1 d . . .
H32A H -0.0729 -0.1688 -0.1986 0.068 Uiso 1 1 calc R . .
C33 C -0.1937(7) -0.1171(4) -0.0289(3) 0.0591(8) Uani 1 1 d . . .
H33A H -0.3059 -0.0781 -0.0693 0.071 Uiso 1 1 calc R . .
C34 C -0.1692(6) -0.1189(4) 0.1088(3) 0.0515(7) Uani 1 1 d . . .
H34A H -0.2635 -0.0802 0.1608 0.062 Uiso 1 1 calc R . .

loop_
_atom_site_aniso_label
_atom_site_aniso_U_11
_atom_site_aniso_U_22
_atom_site_aniso_U_33
_atom_site_aniso_U_23
_atom_site_aniso_U_13
_atom_site_aniso_U_12
S1 0.0466(4) 0.0632(5) 0.0390(4) 0.0263(3) 0.0116(3) 0.0241(4)
O2 0.0615(12) 0.0765(14) 0.0422(10) 0.0317(10) 0.0238(9) 0.0345(11)
C3 0.0464(18) 0.0626(19) 0.0594(18) 0.0359(16) 0.0209(15) 0.0194(16)
C4 0.0438(16) 0.0635(19) 0.0500(17) 0.0280(15) 0.0101(14) 0.0161(14)
C5 0.0502(15) 0.0433(15) 0.0357(13) 0.0196(11) 0.0116(12) 0.0179(13)
N6 0.0426(13) 0.0501(13) 0.0358(12) 0.0227(10) 0.0079(10) 0.0080(11)
O7 0.0677(14) 0.0878(16) 0.0676(14) 0.0446(13) 0.0284(12) 0.0498(13)
O8 0.0673(14) 0.0749(14) 0.0437(11) 0.0194(10) 0.0004(10) 0.0113(12)
C9 0.0444(16) 0.0390(14) 0.0357(14) 0.0140(11) 0.0071(12) 0.0101(13)
C10 0.0565(18) 0.075(2) 0.0519(17) 0.0345(16) 0.0203(15) 0.0298(16)
C11 0.069(2) 0.097(3) 0.0503(18) 0.0395(19) 0.0254(17) 0.034(2)
C12 0.071(2) 0.0619(19) 0.0417(17) 0.0265(15) 0.0055(16) 0.0140(17)
C13 0.071(2) 0.062(2) 0.058(2) 0.0260(17) 0.0042(18) 0.0316(18)
C14 0.068(2) 0.0562(18) 0.0416(15) 0.0205(14) 0.0158(15) 0.0305(16)
S21 0.0564(4) 0.0579(4) 0.0341(3) 0.0236(3) 0.0055(3) 0.0248(4)
O22 0.0845(16) 0.0582(12) 0.0455(11) 0.0309(10) 0.0126(11) 0.0288(12)
C23 0.068(2) 0.070(2) 0.0507(18) 0.0308(17) 0.0185(18) 0.0068(19)
C24 0.0543(18) 0.0589(18) 0.0400(15) 0.0202(13) 0.0092(13) 0.0086(15)
C25 0.0472(15) 0.0486(15) 0.0326(12) 0.0179(12) 0.0081(11) 0.0229(13)
N26 0.0430(13) 0.0678(15) 0.0345(11) 0.0264(11) 0.0090(10) 0.0222(12)
O27 0.0666(14) 0.1148(19) 0.0589(13) 0.0480(13) 0.0021(11) 0.0436(14)
O28 0.0892(16) 0.0668(13) 0.0402(11) 0.0162(10) 0.0126(11) 0.0376(13)
C29 0.0428(15) 0.0438(14) 0.0316(13) 0.0168(11) 0.0049(12) 0.0149(12)
C30 0.0576(18) 0.0561(17) 0.0415(15) 0.0257(13) 0.0159(13) 0.0279(14)
C31 0.070(2) 0.068(2) 0.0412(16) 0.0214(15) 0.0234(15) 0.0315(17)
C32 0.0625(19) 0.070(2) 0.0346(15) 0.0275(14) 0.0126(14) 0.0198(17)
C33 0.0601(19) 0.071(2) 0.0485(17) 0.0357(15) 0.0044(15) 0.0276(17)
C34 0.0524(17) 0.0670(19) 0.0409(15) 0.0244(15) 0.0109(13) 0.0322(15)

loop_
_atom_type_symbol
_atom_type_description
_atom_type_scat_dispersion_real
_atom_type_scat_dispersion_imag
_atom_type_scat_source
C C 0.0033 0.0016 'International Tables Vol C Tables 4.2.6.8 and 6.1.1.4'
H H 0.0000 0.0000 'International Tables Vol C Tables 4.2.6.8 and 6.1.1.4'
N N 0.0061 0.0033 'International Tables Vol C Tables 4.2.6.8 and 6.1.1.4'
O O 0.0106 0.0060 'International Tables Vol C Tables 4.2.6.8 and 6.1.1.4'
S S 0.1246 0.1234 'International Tables Vol C Tables 4.2.6.8 and 6.1.1.4'

loop_
_geom_angle_atom_site_label_1
_geom_angle_atom_site_label_2
_geom_angle_atom_site_label_3
_geom_angle
_geom_angle_site_symmetry_1
_geom_angle_site_symmetry_3
_geom_angle_publ_flag
O7 S1 O8 119.69(15) . . ?
O7 S1 O2 108.44(13) . . ?
O8 S1 O2 105.34(13) . . ?
O7 S1 N6 108.06(12) . . ?
O8 S1 N6 109.46(13) . . ?
O2 S1 N6 104.85(12) . . ?
C3 O2 S1 113.40(17) . . ?
O2 C3 C4 109.7(2) . . ?
O2 C3 H3A 109.7 . . ?
C4 C3 H3A 109.7 . . ?
O2 C3 H3B 109.7 . . ?
C4 C3 H3B 109.7 . . ?
H3A C3 H3B 108.2 . . ?
C5 C4 C3 111.9(2) . . ?
C5 C4 H4A 109.2 . . ?
C3 C4 H4A 109.2 . . ?
C5 C4 H4B 109.2 . . ?
C3 C4 H4B 109.2 . . ?
H4A C4 H4B 107.9 . . ?
N6 C5 C4 110.3(2) . . ?
N6 C5 C9 109.1(2) . . ?
C4 C5 C9 115.2(2) . . ?
N6 C5 H5A 107.3 . . ?
C4 C5 H5A 107.3 . . ?
C9 C5 H5A 107.3 . . ?
C5 N6 S1 113.97(17) . . ?
C5 N6 H6A 123.0 . . ?
S1 N6 H6A 123.0 . . ?
C10 C9 C14 118.9(3) . . ?
C10 C9 C5 118.7(3) . . ?
C14 C9 C5 122.4(3) . . ?
C9 C10 C11 121.1(3) . . ?
C9 C10 H10A 119.4 . . ?
C11 C10 H10A 119.4 . . ?
C12 C11 C10 118.9(3) . . ?
C12 C11 H11A 120.5 . . ?
C10 C11 H11A 120.5 . . ?
C13 C12 C11 120.6(3) . . ?
C13 C12 H12A 119.7 . . ?
C11 C12 H12A 119.7 . . ?
C12 C13 C14 120.6(3) . . ?
C12 C13 H13A 119.7 . . ?
C14 C13 H13A 119.7 . . ?
C9 C14 C13 119.9(3) . . ?
C9 C14 H14A 120.1 . . ?
C13 C14 H14A 120.1 . . ?
O27 S21 O28 118.00(15) . . ?
O27 S21 O22 106.95(15) . . ?
O28 S21 O22 108.38(14) . . ?
O27 S21 N26 108.98(14) . . ?
O28 S21 N26 111.88(13) . . ?
O22 S21 N26 101.21(12) . . ?
C23 O22 S21 115.2(2) . . ?
O22 C23 C24 109.2(2) . . ?
O22 C23 H23A 109.8 . . ?
C24 C23 H23A 109.8 . . ?
O22 C23 H23B 109.8 . . ?
C24 C23 H23B 109.8 . . ?
H23A C23 H23B 108.3 . . ?
C23 C24 C25 112.5(3) . . ?
C23 C24 H24A 109.1 . . ?
C25 C24 H24A 109.1 . . ?
C23 C24 H24B 109.1 . . ?
C25 C24 H24B 109.1 . . ?
H24A C24 H24B 107.8 . . ?
N26 C25 C29 109.6(2) . . ?
N26 C25 C24 107.7(2) . . ?
C29 C25 C24 112.2(2) . . ?
N26 C25 H25A 109.1 . . ?
C29 C25 H25A 109.1 . . ?
C24 C25 H25A 109.1 . . ?
C25 N26 S21 113.95(18) . . ?
C25 N26 H26A 123.0 . . ?
S21 N26 H26A 123.0 . . ?
C30 C29 C34 118.2(3) . . ?
C30 C29 C25 122.8(3) . . ?
C34 C29 C25 119.0(3) . . ?
C31 C30 C29 120.6(3) . . ?
C31 C30 H30A 119.7 . . ?
C29 C30 H30A 119.7 . . ?
C32 C31 C30 120.3(3) . . ?
C32 C31 H31A 119.9 . . ?
C30 C31 H31A 119.9 . . ?
C33 C32 C31 119.6(3) . . ?
C33 C32 H32A 120.2 . . ?
C31 C32 H32A 120.2 . . ?
C32 C33 C34 120.9(3) . . ?
C32 C33 H33A 119.6 . . ?
C34 C33 H33A 119.6 . . ?
C33 C34 C29 120.4(3) . . ?
C33 C34 H34A 119.8 . . ?
C29 C34 H34A 119.8 . . ?

loop_
_geom_bond_atom_site_label_1
_geom_bond_atom_site_label_2
_geom_bond_distance
_geom_bond_site_symmetry_2
_geom_bond_publ_flag
S1 O7 1.415(2) . ?
S1 O8 1.418(2) . ?
S1 O2 1.556(2) . ?
S1 N6 1.613(2) . ?
O2 C3 1.487(4) . ?
C3 C4 1.515(4) . ?
C3 H3A 0.9700 . ?
C3 H3B 0.9700 . ?
C4 C5 1.510(4) . ?
C4 H4A 0.9700 . ?
C4 H4B 0.9700 . ?
C5 N6 1.487(3) . ?
C5 C9 1.529(4) . ?
C5 H5A 0.9800 . ?
N6 H6A 0.8600 . ?
C9 C10 1.368(4) . ?
C9 C14 1.374(4) . ?
C10 C11 1.395(4) . ?
C10 H10A 0.9300 . ?
C11 C12 1.370(5) . ?
C11 H11A 0.9300 . ?
C12 C13 1.344(5) . ?
C12 H12A 0.9300 . ?
C13 C14 1.395(4) . ?
C13 H13A 0.9300 . ?
C14 H14A 0.9300 . ?
S21 O27 1.407(2) . ?
S21 O28 1.408(2) . ?
S21 O22 1.539(2) . ?
S21 N26 1.622(2) . ?
O22 C23 1.481(4) . ?
C23 C24 1.517(4) . ?
C23 H23A 0.9700 . ?
C23 H23B 0.9700 . ?
C24 C25 1.517(4) . ?
C24 H24A 0.9700 . ?
C24 H24B 0.9700 . ?
C25 N26 1.485(3) . ?
C25 C29 1.511(4) . ?
C25 H25A 0.9800 . ?
N26 H26A 0.8600 . ?
C29 C30 1.383(4) . ?
C29 C34 1.392(4) . ?
C30 C31 1.381(4) . ?
C30 H30A 0.9300 . ?
C31 C32 1.379(5) . ?
C31 H31A 0.9300 . ?
C32 C33 1.356(5) . ?
C32 H32A 0.9300 . ?
C33 C34 1.380(4) . ?
C33 H33A 0.9300 . ?
C34 H34A 0.9300 . ?

loop_
_geom_hbond_atom_site_label_D
_geom_hbond_atom_site_label_H
_geom_hbond_atom_site_label_A
_geom_hbond_distance_DH
_geom_hbond_distance_HA
_geom_hbond_distance_DA
_geom_hbond_angle_DHA
_geom_hbond_site_symmetry_A
N6 H6A O27 0.86 2.53 3.300(4) 150.0 .
N26 H26A O8 0.86 2.42 3.000(3) 125.3 .

loop_
_geom_torsion_atom_site_label_1
_geom_torsion_atom_site_label_2
_geom_torsion_atom_site_label_3
_geom_torsion_atom_site_label_4
_geom_torsion
_geom_torsion_site_symmetry_1
_geom_torsion_site_symmetry_2
_geom_torsion_site_symmetry_3
_geom_torsion_site_symmetry_4
_geom_torsion_publ_flag
O7 S1 O2 C3 59.2(2) . . . . ?
O8 S1 O2 C3 -171.56(18) . . . . ?
N6 S1 O2 C3 -56.1(2) . . . . ?
S1 O2 C3 C4 60.8(3) . . . . ?
O2 C3 C4 C5 -58.7(3) . . . . ?
C3 C4 C5 N6 56.5(3) . . . . ?
C3 C4 C5 C9 -179.4(3) . . . . ?
C4 C5 N6 S1 -55.5(3) . . . . ?
C9 C5 N6 S1 176.92(19) . . . . ?
O7 S1 N6 C5 -61.7(2) . . . . ?
O8 S1 N6 C5 166.4(2) . . . . ?
O2 S1 N6 C5 53.8(2) . . . . ?
N6 C5 C9 C10 -94.6(3) . . . . ?
C4 C5 C9 C10 140.7(3) . . . . ?
N6 C5 C9 C14 86.5(3) . . . . ?
C4 C5 C9 C14 -38.2(4) . . . . ?
C14 C9 C10 C11 0.1(5) . . . . ?
C5 C9 C10 C11 -178.8(3) . . . . ?
C9 C10 C11 C12 0.9(5) . . . . ?
C10 C11 C12 C13 -1.7(6) . . . . ?
C11 C12 C13 C14 1.6(6) . . . . ?
C10 C9 C14 C13 -0.2(5) . . . . ?
C5 C9 C14 C13 178.7(3) . . . . ?
C12 C13 C14 C9 -0.6(5) . . . . ?
O27 S21 O22 C23 -173.0(2) . . . . ?
O28 S21 O22 C23 58.8(2) . . . . ?
N26 S21 O22 C23 -59.0(2) . . . . ?
S21 O22 C23 C24 60.8(3) . . . . ?
O22 C23 C24 C25 -56.3(4) . . . . ?
C23 C24 C25 N26 56.9(3) . . . . ?
C23 C24 C25 C29 177.7(3) . . . . ?
C29 C25 N26 S21 176.88(19) . . . . ?
C24 C25 N26 S21 -60.7(2) . . . . ?
O27 S21 N26 C25 172.2(2) . . . . ?
O28 S21 N26 C25 -55.5(2) . . . . ?
O22 S21 N26 C25 59.7(2) . . . . ?
N26 C25 C29 C30 36.3(4) . . . . ?
C24 C25 C29 C30 -83.4(4) . . . . ?
N26 C25 C29 C34 -145.3(3) . . . . ?
C24 C25 C29 C34 95.0(3) . . . . ?
C34 C29 C30 C31 0.1(5) . . . . ?
C25 C29 C30 C31 178.5(3) . . . . ?
C29 C30 C31 C32 -0.2(5) . . . . ?
C30 C31 C32 C33 -0.2(5) . . . . ?
C31 C32 C33 C34 0.6(5) . . . . ?
C32 C33 C34 C29 -0.7(5) . . . . ?
C30 C29 C34 C33 0.3(5) . . . . ?
C25 C29 C34 C33 -178.2(3) . . . . ?
